data_4107839
loop_
_publ_author_name
'Jun Harada'
'Ryo Nakajima'
'Keiichiro Ogawa'

_publ_section_title
;
 X-ray Diffraction Analysis of Photochromic Reaction of Fulgides:
 Crystalline State Reaction Induced by Two-Photon Excitation
;
_journal_name_full 'Journal of the American Chemical Society'
_journal_page_first 7085
_journal_page_last 7091
_journal_paper_doi 10.1021/ja800353u
_journal_volume 130
_journal_year 2008
_chemical_formula_sum 'C15 H16 O4'
_chemical_formula_weight 260.28
_chemical_melting_point 398(1)
_chemical_name_systematic
; 
(E)-2-[1-(2,5-dimethyl-3-furyl)ethylidene]-3-isopropylidenesuccinic anhydride
;
_space_group_IT_number 14
_symmetry_cell_setting monoclinic
_symmetry_space_group_name_Hall '-P 2yn'
_symmetry_space_group_name_H-M 'P 1 21/n 1'
_atom_sites_solution_hydrogens difmap
_atom_sites_solution_primary direct
_audit_creation_method SHELXL-97
_cell_angle_alpha 90.00
_cell_angle_beta 109.180(1)
_cell_angle_gamma 90.00
_cell_formula_units_Z 4
_cell_length_a 12.5365(9)
_cell_length_b 7.6211(6)
_cell_length_c 14.5294(11)
_cell_measurement_reflns_used 6560
_cell_measurement_temperature 90
_cell_measurement_theta_max 30.0
_cell_measurement_theta_min 2.6
_cell_volume 1311.11(17)
_computing_cell_refinement 'SAINT (Bruker, 1998)'
_computing_data_collection 'SMART (Bruker, 1998)'
_computing_data_reduction SAINT
_computing_molecular_graphics 'SHELXTL (Sheldrick, 2008)'
_computing_publication_material SHELXTL
_computing_structure_refinement 'SHELXL-97 (Sheldrick, 2008)'
_computing_structure_solution 'SHELXS-97 (Sheldrick, 2008)'
_diffrn_ambient_temperature 90
_diffrn_detector_area_resol_mean 8.192
_diffrn_measured_fraction_theta_full 0.999
_diffrn_measured_fraction_theta_max 0.999
_diffrn_measurement_device_type 'Bruker SMART 1000 CCD diffractometer'
_diffrn_measurement_method \w_scan
_diffrn_radiation_monochromator graphite
_diffrn_radiation_source 'fine-focus sealed tube'
_diffrn_radiation_type MoK\a
_diffrn_radiation_wavelength 0.71073
_diffrn_reflns_av_R_equivalents 0.0182
_diffrn_reflns_av_sigmaI/netI 0.0119
_diffrn_reflns_limit_h_max 17
_diffrn_reflns_limit_h_min -17
_diffrn_reflns_limit_k_max 10
_diffrn_reflns_limit_k_min -10
_diffrn_reflns_limit_l_max 20
_diffrn_reflns_limit_l_min -20
_diffrn_reflns_number 19736
_diffrn_reflns_theta_full 30.03
_diffrn_reflns_theta_max 30.03
_diffrn_reflns_theta_min 1.87
_diffrn_standards_decay_% 0
_exptl_absorpt_coefficient_mu 0.095
_exptl_absorpt_correction_T_max 0.9629
_exptl_absorpt_correction_T_min 0.9363
_exptl_absorpt_correction_type multi-scan
_exptl_absorpt_process_details 'SADABS (Sheldrick, 2002)'
_exptl_crystal_colour dark_red
_exptl_crystal_density_diffrn 1.319
_exptl_crystal_description block
_exptl_crystal_F_000 552
_exptl_crystal_size_max 0.70
_exptl_crystal_size_mid 0.50
_exptl_crystal_size_min 0.40
_refine_diff_density_max 0.422
_refine_diff_density_min -0.187
_refine_diff_density_rms 0.052
_refine_ls_extinction_method none
_refine_ls_goodness_of_fit_ref 1.018
_refine_ls_hydrogen_treatment refall
_refine_ls_matrix_type full
_refine_ls_number_parameters 236
_refine_ls_number_reflns 3829
_refine_ls_number_restraints 0
_refine_ls_restrained_S_all 1.018
_refine_ls_R_factor_all 0.0396
_refine_ls_R_factor_gt 0.0374
_refine_ls_shift/su_max 0.001
_refine_ls_shift/su_mean 0.000
_refine_ls_structure_factor_coef Fsqd
_refine_ls_weighting_details 'calc w=1/[\s^2^(Fo^2^)+(0.0683P)^2^+0.3063P] where P=(Fo^2^+2Fc^2^)/3'
_refine_ls_weighting_scheme calc
_refine_ls_wR_factor_gt 0.1040
_refine_ls_wR_factor_ref 0.1067
_reflns_number_gt 3557
_reflns_number_total 3829
_reflns_threshold_expression >2sigma(I)
_cod_data_source_file ja800353u-file003.cif
_cod_data_source_block 1_365nm
_cod_database_code 4107839

loop_
_symmetry_equiv_pos_as_xyz
'x, y, z'
'-x+1/2, y+1/2, -z+1/2'
'-x, -y, -z'
'x-1/2, -y-1/2, z-1/2'

loop_
_atom_site_label
_atom_site_type_symbol
_atom_site_fract_x
_atom_site_fract_y
_atom_site_fract_z
_atom_site_U_iso_or_equiv
_atom_site_adp_type
_atom_site_occupancy
_atom_site_symmetry_multiplicity
_atom_site_calc_flag
C1 C 0.84431(7) 0.24391(10) 0.56149(5) 0.01720(15) Uani 1 1 d
C2 C 0.96462(7) 0.28128(10) 0.57993(6) 0.01720(15) Uani 1 1 d
C3 C 0.79787(7) 0.20198(11) 0.45620(6) 0.02200(17) Uani 1 1 d
C4 C 0.99010(7) 0.21143(11) 0.49458(6) 0.02023(16) Uani 1 1 d
C8 C 0.78355(7) 0.21864(10) 0.62303(6) 0.01695(15) Uani 1 1 d
C9 C 1.03758(7) 0.38692(11) 0.64659(6) 0.01867(16) Uani 1 1 d
C10 C 0.83396(6) 0.20226(10) 0.72876(6) 0.01622(15) Uani 1 1 d
C11 C 0.78166(7) 0.25594(11) 0.79946(6) 0.01933(16) Uani 1 1 d
C12 C 0.93095(6) 0.11566(10) 0.78083(5) 0.01575(15) Uani 1 1 d
C13 C 0.85027(7) 0.20350(11) 0.88793(6) 0.01953(16) Uani 1 1 d
C15 C 1.01824(7) 0.01534(11) 0.75499(6) 0.01998(16) Uani 1 1 d
C16 C 0.84589(8) 0.21866(15) 0.98837(7) 0.0279(2) Uani 1 1 d
C17 C 0.65676(7) 0.19984(12) 0.58603(7) 0.02209(17) Uani 1 1 d
C18 C 1.00114(7) 0.49607(11) 0.71653(6) 0.02144(16) Uani 1 1 d
C19 C 1.15981(8) 0.40389(14) 0.65401(7) 0.02709(19) Uani 1 1 d
O5 O 0.88817(6) 0.17738(9) 0.42143(4) 0.02375(15) Uani 1 1 d
O6 O 0.70365(6) 0.18361(11) 0.40079(5) 0.03268(18) Uani 1 1 d
O7 O 1.07672(6) 0.18669(9) 0.47841(5) 0.02681(15) Uani 1 1 d
O14 O 0.94218(5) 0.11620(8) 0.87787(4) 0.01774(13) Uani 1 1 d
H1 H 0.7094(11) 0.3237(18) 0.7881(9) 0.029(3) Uiso 1 1 d
H2 H 1.0868(11) 0.0876(19) 0.7631(10) 0.034(3) Uiso 1 1 d
H3 H 0.9889(11) -0.0242(18) 0.6882(9) 0.030(3) Uiso 1 1 d
H4 H 1.0409(11) -0.0881(18) 0.7966(9) 0.029(3) Uiso 1 1 d
H5 H 0.7728(12) 0.272(2) 0.9865(10) 0.037(4) Uiso 1 1 d
H6 H 0.9076(13) 0.2927(19) 1.0283(11) 0.037(4) Uiso 1 1 d
H7 H 0.8519(13) 0.105(2) 1.0164(12) 0.045(4) Uiso 1 1 d
H8 H 0.6240(15) 0.293(2) 0.6105(13) 0.056(5) Uiso 1 1 d
H9 H 0.6332(13) 0.101(2) 0.6152(11) 0.044(4) Uiso 1 1 d
H10 H 0.6234(16) 0.192(2) 0.5147(14) 0.063(5) Uiso 1 1 d
H11 H 1.1696(14) 0.425(2) 0.5923(13) 0.058(5) Uiso 1 1 d
H12 H 1.201(2) 0.289(3) 0.6659(18) 0.095(7) Uiso 1 1 d
H13 H 1.1945(15) 0.498(3) 0.6937(13) 0.062(5) Uiso 1 1 d
H14 H 0.9190(11) 0.5099(17) 0.6978(9) 0.029(3) Uiso 1 1 d
H15 H 1.0387(13) 0.611(2) 0.7201(10) 0.038(4) Uiso 1 1 d
H16 H 1.0269(12) 0.4447(19) 0.7821(10) 0.035(3) Uiso 1 1 d

loop_
_atom_site_aniso_label
_atom_site_aniso_U_11
_atom_site_aniso_U_22
_atom_site_aniso_U_33
_atom_site_aniso_U_23
_atom_site_aniso_U_13
_atom_site_aniso_U_12
C1 0.0161(3) 0.0187(3) 0.0150(3) 0.0013(3) 0.0026(3) 0.0013(3)
C2 0.0172(3) 0.0186(3) 0.0162(3) 0.0025(3) 0.0060(3) 0.0017(3)
C3 0.0223(4) 0.0249(4) 0.0171(3) 0.0017(3) 0.0042(3) 0.0006(3)
C4 0.0230(4) 0.0202(3) 0.0180(3) 0.0015(3) 0.0075(3) 0.0008(3)
C8 0.0146(3) 0.0173(3) 0.0172(3) 0.0014(3) 0.0030(3) 0.0011(2)
C9 0.0177(3) 0.0195(3) 0.0188(3) 0.0036(3) 0.0061(3) -0.0003(3)
C10 0.0143(3) 0.0173(3) 0.0169(3) 0.0011(2) 0.0047(3) 0.0002(2)
C11 0.0161(3) 0.0220(4) 0.0208(4) 0.0012(3) 0.0074(3) 0.0024(3)
C12 0.0154(3) 0.0172(3) 0.0145(3) 0.0002(2) 0.0046(2) -0.0001(2)
C13 0.0169(3) 0.0236(4) 0.0200(4) 0.0006(3) 0.0086(3) 0.0020(3)
C15 0.0202(4) 0.0222(4) 0.0175(3) 0.0007(3) 0.0061(3) 0.0061(3)
C16 0.0250(4) 0.0417(5) 0.0200(4) 0.0015(4) 0.0116(3) 0.0058(4)
C17 0.0142(3) 0.0275(4) 0.0221(4) 0.0026(3) 0.0026(3) 0.0012(3)
C18 0.0231(4) 0.0196(4) 0.0210(4) -0.0021(3) 0.0065(3) -0.0025(3)
C19 0.0186(4) 0.0331(5) 0.0304(4) 0.0020(4) 0.0090(3) -0.0048(3)
O5 0.0254(3) 0.0294(3) 0.0161(3) -0.0012(2) 0.0062(2) 0.0005(2)
O6 0.0240(3) 0.0490(4) 0.0193(3) -0.0014(3) -0.0007(2) -0.0027(3)
O7 0.0264(3) 0.0311(3) 0.0270(3) -0.0017(2) 0.0144(3) 0.0013(3)
O14 0.0165(3) 0.0222(3) 0.0153(3) 0.0015(2) 0.0062(2) 0.0027(2)

loop_
_atom_type_symbol
_atom_type_description
_atom_type_scat_dispersion_real
_atom_type_scat_dispersion_imag
_atom_type_scat_source
C C 0.0033 0.0016 'International Tables Vol C Tables 4.2.6.8 and 6.1.1.4'
H H 0.0000 0.0000 'International Tables Vol C Tables 4.2.6.8 and 6.1.1.4'
O O 0.0106 0.0060 'International Tables Vol C Tables 4.2.6.8 and 6.1.1.4'

loop_
_geom_angle_atom_site_label_1
_geom_angle_atom_site_label_2
_geom_angle_atom_site_label_3
_geom_angle
C8 C1 C2 131.87(7)
C8 C1 C3 122.08(7)
C2 C1 C3 105.16(7)
C9 C2 C1 130.97(7)
C9 C2 C4 122.14(7)
C1 C2 C4 105.60(7)
O6 C3 O5 118.59(8)
O6 C3 C1 133.20(9)
O5 C3 C1 108.20(7)
O7 C4 O5 118.97(8)
O7 C4 C2 132.89(8)
O5 C4 C2 108.10(7)
C1 C8 C10 123.97(7)
C1 C8 C17 121.96(7)
C10 C8 C17 114.05(7)
C2 C9 C18 122.01(7)
C2 C9 C19 122.25(8)
C18 C9 C19 115.73(7)
C12 C10 C11 105.70(7)
C12 C10 C8 128.28(7)
C11 C10 C8 125.55(7)
C13 C11 C10 107.24(7)
C13 C11 H1 124.3(7)
C10 C11 H1 128.4(7)
O14 C12 C10 109.81(6)
O14 C12 C15 115.33(6)
C10 C12 C15 134.71(7)
C11 C13 O14 109.55(7)
C11 C13 C16 134.07(8)
O14 C13 C16 116.37(7)
C12 C15 H2 111.4(8)
C12 C15 H3 110.3(8)
H2 C15 H3 108.7(11)
C12 C15 H4 110.4(8)
H2 C15 H4 108.0(11)
H3 C15 H4 107.9(11)
C13 C16 H5 109.7(8)
C13 C16 H6 110.5(9)
H5 C16 H6 109.0(13)
C13 C16 H7 109.1(10)
H5 C16 H7 108.9(13)
H6 C16 H7 109.6(13)
C8 C17 H8 109.3(11)
C8 C17 H9 111.0(9)
H8 C17 H9 101.0(14)
C8 C17 H10 114.5(11)
H8 C17 H10 110.8(15)
H9 C17 H10 109.4(14)
C9 C18 H14 113.5(8)
C9 C18 H15 106.3(9)
H14 C18 H15 111.1(11)
C9 C18 H16 111.2(8)
H14 C18 H16 107.1(11)
H15 C18 H16 107.7(12)
C9 C19 H11 112.8(10)
C9 C19 H12 113.1(14)
H11 C19 H12 95.3(17)
C9 C19 H13 111.5(11)
H11 C19 H13 105.9(15)
H12 C19 H13 116.9(17)
C4 O5 C3 110.42(7)
C12 O14 C13 107.67(6)

loop_
_geom_bond_atom_site_label_1
_geom_bond_atom_site_label_2
_geom_bond_distance
C1 C8 1.3655(11)
C1 C2 1.4705(11)
C1 C3 1.4819(11)
C2 C9 1.3568(11)
C2 C4 1.4776(11)
C3 O6 1.1992(11)
C3 O5 1.3956(11)
C4 O7 1.1991(11)
C4 O5 1.3920(11)
C8 C10 1.4618(11)
C8 C17 1.5083(11)
C9 C18 1.4961(12)
C9 C19 1.5059(12)
C10 C12 1.3719(10)
C10 C11 1.4474(11)
C11 C13 1.3511(11)
C11 H1 1.008(13)
C12 O14 1.3701(9)
C12 C15 1.4809(10)
C13 O14 1.3793(9)
C13 C16 1.4827(12)
C15 H2 0.995(14)
C15 H3 0.966(13)
C15 H4 0.977(14)
C16 H5 0.994(15)
C16 H6 0.979(15)
C16 H7 0.951(17)
C17 H8 0.949(19)
C17 H9 0.958(16)
C17 H10 0.983(19)
C18 H14 0.981(13)
C18 H15 0.985(15)
C18 H16 0.981(14)
C19 H11 0.957(18)
C19 H12 1.00(2)
C19 H13 0.93(2)

loop_
_geom_torsion_atom_site_label_1
_geom_torsion_atom_site_label_2
_geom_torsion_atom_site_label_3
_geom_torsion_atom_site_label_4
_geom_torsion
C8 C1 C2 C9 -39.93(14)
C3 C1 C2 C9 151.02(9)
C8 C1 C2 C4 153.21(9)
C3 C1 C2 C4 -15.84(8)
C8 C1 C3 O6 20.47(15)
C2 C1 C3 O6 -169.14(10)
C8 C1 C3 O5 -157.87(8)
C2 C1 C3 O5 12.52(9)
C9 C2 C4 O7 23.17(15)
C1 C2 C4 O7 -168.52(9)
C9 C2 C4 O5 -154.25(8)
C1 C2 C4 O5 14.05(9)
C2 C1 C8 C10 -8.23(14)
C3 C1 C8 C10 159.28(8)
C2 C1 C8 C17 173.63(8)
C3 C1 C8 C17 -18.87(12)
C1 C2 C9 C18 -1.98(13)
C4 C2 C9 C18 163.04(7)
C1 C2 C9 C19 178.93(8)
C4 C2 C9 C19 -16.05(12)
C1 C8 C10 C12 -39.67(13)
C17 C8 C10 C12 138.61(8)
C1 C8 C10 C11 149.32(8)
C17 C8 C10 C11 -32.40(11)
C12 C10 C11 C13 1.51(9)
C8 C10 C11 C13 174.19(8)
C11 C10 C12 O14 -1.21(9)
C8 C10 C12 O14 -173.62(7)
C11 C10 C12 C15 173.82(9)
C8 C10 C12 C15 1.41(15)
C10 C11 C13 O14 -1.26(9)
C10 C11 C13 C16 179.54(10)
O7 C4 O5 C3 175.77(8)
C2 C4 O5 C3 -6.39(9)
O6 C3 O5 C4 177.46(8)
C1 C3 O5 C4 -3.92(9)
C10 C12 O14 C13 0.47(9)
C15 C12 O14 C13 -175.62(7)
C11 C13 O14 C12 0.53(9)
C16 C13 O14 C12 179.89(8)

loop_
_cod_related_entry_id
_cod_related_entry_database
_cod_related_entry_code
1 ChemSpider 30660314
